data_2101539
loop_
_publ_author_name
'Peter, S.'
'Cockcroft, J. K.'
'Roisnel, T.'
'Lutz, H. D.'

_publ_section_title
;
 Distance limits of OH&#x00B7;&#x00B7;&#x00B7;<i>Y</i> hydrogen bonds
 (<i>Y</i> = Cl, Br, I) in solid hydroxides, structure refinement of
 laurionite-type Ba(OD)I, Sr(OD)I and Sr(OH)I by neutron and
 synchrotron X-ray powder diffraction
;
_journal_issue 3
_journal_name_full 'Acta Crystallographica Section B'
_journal_page_first 423
_journal_page_last 427
_journal_paper_doi 10.1107/S0108768195013449
_journal_volume 52
_journal_year 1996
_chemical_formula_sum 'H I O Sr'
_chemical_formula_weight 231.532
_space_group_IT_number 62
_space_group_name_Hall '-P 2ac 2n'
_space_group_name_H-M_alt 'P n m a'
_symmetry_cell_setting orthorhombic
_symmetry_space_group_name_Hall '-P 2ac 2n'
_symmetry_space_group_name_H-M 'P n m a'
_cell_angle_alpha 90.0
_cell_angle_beta 90.0
_cell_angle_gamma 90.0
_cell_formula_units_Z 4
_cell_length_a 7.72940(10)
_cell_length_b 4.24697(7)
_cell_length_c 10.73740(10)
_cell_volume 352.472(8)
_diffrn_radiation_type synchrotron
_diffrn_radiation_wavelength 0.85
_exptl_crystal_density_diffrn 4.362
_cod_data_source_file se0177.cif
_cod_data_source_block se0177a
_cod_depositor_comments
;
 Marking attached hydrogen atoms.

 Antanas Vaitkus,
 2017-03-27
;
_cod_original_cell_volume 352.470(10)
_cod_database_code 2101539

loop_
_space_group_symop_id
_space_group_symop_operation_xyz
1 x,y,z
2 -x+1/2,-y,z+1/2
3 x+1/2,-y+1/2,-z+1/2
4 -x,y+1/2,-z
5 -x,-y,-z
6 x+1/2,y,-z+1/2
7 -x+1/2,y+1/2,z+1/2
8 x,-y+1/2,z

loop_
_atom_site_label
_atom_site_fract_x
_atom_site_fract_y
_atom_site_fract_z
_atom_site_attached_hydrogens
Sr .1789(4) .25 .0789(3) 0
O .365(2) .25 .4730(10) 1
I .0226(2) .75 .31930(10) 0
